data_7237446
loop_
_publ_author_name
'Lv, Xiu-Liang'
'Xie, Lin-Hua'
'Wang, Bin'
'Zhao, Minjian'
'Cui, Yuanjing'
'Li, Jian-Rong'

_publ_section_title
;
 Flexible metal--organic frameworks for the wavelength-based luminescence
 sensing of aqueous pH
;
_journal_issue 39
_journal_name_full 'Journal of Materials Chemistry C'
_journal_page_first 10628
_journal_paper_doi 10.1039/C8TC03036G
_journal_volume 6
_journal_year 2018
_chemical_formula_sum 'C56 H27 N O16 Zr3'
_chemical_formula_weight 1243.44
_space_group_crystal_system orthorhombic
_space_group_IT_number 71
_space_group_name_Hall '-I 2 2'
_space_group_name_H-M_alt 'I m m m'
_atom_sites_solution_hydrogens geom
_audit_creation_method SHELXL-2014/7
_audit_update_record
;
2017-02-17 deposited with the CCDC.
2018-09-04 downloaded from the CCDC.
;
_cell_angle_alpha 90
_cell_angle_beta 90
_cell_angle_gamma 90
_cell_formula_units_Z 8
_cell_length_a 24.6270(8)
_cell_length_b 36.7534(10)
_cell_length_c 39.9531(7)
_cell_measurement_reflns_used 6511
_cell_measurement_temperature 100(2)
_cell_measurement_theta_max 69.7610
_cell_measurement_theta_min 3.4990
_cell_volume 36162.6(17)
_computing_cell_refinement
; 
'Sat Nov 05 06:37:53 2016' 
;
_computing_data_collection
; 
'Sat Nov 05 06:37:53 2016' 
;
_computing_data_reduction
; 
'Sat Nov 05 06:37:53 2016' 
;
_computing_structure_refinement 'SHELXL-2014/7 (Sheldrick, 2014)'
_diffrn_ambient_temperature 100(2)
_diffrn_detector_area_resol_mean 10.3376
_diffrn_measured_fraction_theta_full 0.998
_diffrn_measured_fraction_theta_max 0.998
_diffrn_measurement_device_type 'SuperNova, Dual, Cu at zero, AtlasS2'
_diffrn_measurement_method '\w scans'
_diffrn_radiation_type CuK\a
_diffrn_radiation_wavelength 1.54178
_diffrn_reflns_av_R_equivalents 0.1026
_diffrn_reflns_av_unetI/netI 0.1226
_diffrn_reflns_Laue_measured_fraction_full 0.998
_diffrn_reflns_Laue_measured_fraction_max 0.998
_diffrn_reflns_limit_h_max 28
_diffrn_reflns_limit_h_min -29
_diffrn_reflns_limit_k_max 40
_diffrn_reflns_limit_k_min -43
_diffrn_reflns_limit_l_max 46
_diffrn_reflns_limit_l_min -47
_diffrn_reflns_number 54546
_diffrn_reflns_point_group_measured_fraction_full 0.998
_diffrn_reflns_point_group_measured_fraction_max 0.998
_diffrn_reflns_theta_full 66.593
_diffrn_reflns_theta_max 66.593
_diffrn_reflns_theta_min 3.530
_diffrn_source 'sealed X-ray tube'
_exptl_absorpt_coefficient_mu 1.570
_exptl_absorpt_correction_T_max 1.00000
_exptl_absorpt_correction_T_min 0.55863
_exptl_absorpt_correction_type multi-scan
_exptl_absorpt_process_details
; 
'Sat Nov 05 06:37:53 2016' 
;
_exptl_crystal_density_diffrn 0.457
_exptl_crystal_description
; 
'Sat Nov 05 06:37:53 2016' 
;
_exptl_crystal_F_000 4944
_exptl_crystal_size_max 0.160
_exptl_crystal_size_mid 0.130
_exptl_crystal_size_min 0.120
_refine_diff_density_max 0.903
_refine_diff_density_min -0.840
_refine_diff_density_rms 0.063
_refine_ls_extinction_method none
_refine_ls_goodness_of_fit_ref 0.931
_refine_ls_hydrogen_treatment constr
_refine_ls_matrix_type full
_refine_ls_number_parameters 358
_refine_ls_number_reflns 16898
_refine_ls_number_restraints 0
_refine_ls_restrained_S_all 0.931
_refine_ls_R_factor_all 0.1407
_refine_ls_R_factor_gt 0.0728
_refine_ls_shift/su_max 0.001
_refine_ls_shift/su_mean 0.000
_refine_ls_structure_factor_coef Fsqd
_refine_ls_weighting_details 'w=1/[\s^2^(Fo^2^)+(0.1113P)^2^] where P=(Fo^2^+2Fc^2^)/3'
_refine_ls_weighting_scheme calc
_refine_ls_wR_factor_gt 0.2055
_refine_ls_wR_factor_ref 0.2456
_reflns_Friedel_coverage 0.000
_reflns_number_gt 6967
_reflns_number_total 16898
_reflns_threshold_expression 'I > 2\s(I)'
_cod_data_source_file c8tc03036g4.cif
_cod_data_source_block shelx_CCDC1
_cod_database_code 7237446
_shelx_shelxl_version_number 2014/7
_shelx_space_group_comment
; 
The symmetry employed for this shelxl refinement is uniquely defined 
by the following loop, which should always be used as a source of 
symmetry information in preference to the above space-group names. 
They are only intended as comments. 
;
_shelx_estimated_absorpt_t_min 0.787
_shelx_estimated_absorpt_t_max 0.834

loop_
_space_group_symop_operation_xyz
'x, y, z'
'-x, -y, z'
'-x, y, -z'
'x, -y, -z'
'x+1/2, y+1/2, z+1/2'
'-x+1/2, -y+1/2, z+1/2'
'-x+1/2, y+1/2, -z+1/2'
'x+1/2, -y+1/2, -z+1/2'
'-x, -y, -z'
'x, y, -z'
'x, -y, z'
'-x, y, z'
'-x+1/2, -y+1/2, -z+1/2'
'x+1/2, y+1/2, -z+1/2'
'x+1/2, -y+1/2, z+1/2'
'-x+1/2, y+1/2, z+1/2'

loop_
_atom_site_label
_atom_site_type_symbol
_atom_site_fract_x
_atom_site_fract_y
_atom_site_fract_z
_atom_site_U_iso_or_equiv
_atom_site_adp_type
_atom_site_occupancy
_atom_site_site_symmetry_order
_atom_site_calc_flag
_atom_site_refinement_flags_posn
_atom_site_refinement_flags_adp
_atom_site_refinement_flags_occupancy
Zr1 Zr 0.0000 0.26402(2) 0.43857(2) 0.0611(2) Uani 1 2 d S T P
Zr2 Zr 0.07209(3) 0.31221(2) 0.5000 0.0731(3) Uani 1 2 d S T P
Zr3 Zr 0.07087(3) 0.21593(2) 0.5000 0.0755(3) Uani 1 2 d S T P
O3 O 0.44597(17) 0.27316(11) 0.08992(8) 0.0794(12) Uani 1 1 d . . .
O1 O 0.05423(16) 0.29942(11) 0.41025(8) 0.0797(11) Uani 1 1 d . . .
O4 O 0.40018(19) 0.30350(12) 0.05039(9) 0.1106(16) Uani 1 1 d . . .
O5 O 0.0000 0.31329(17) 0.46924(12) 0.106(2) Uani 1 2 d S T P
O2 O 0.1006(2) 0.33122(12) 0.44868(8) 0.1158(18) Uani 1 1 d . . .
O7 O 0.07204(19) 0.26413(10) 0.52997(9) 0.1059(17) Uani 1 1 d . . .
O6 O 0.0000 0.21516(16) 0.46882(13) 0.0974(19) Uani 1 2 d S T P
O8 O 0.0675(3) 0.37237(15) 0.5000 0.124(3) Uani 1 2 d S T P
O10 O 0.1614(3) 0.2190(2) 0.5000 0.125(2) Uani 1 2 d S T P
O11 O 0.0564(3) 0.15641(16) 0.5000 0.144(3) Uani 1 2 d S T P
O9 O 0.1602(3) 0.3081(2) 0.5000 0.136(3) Uani 1 2 d S T P
N1 N 0.2543(4) 0.5000 0.29632(19) 0.165(5) Uani 1 2 d S T P
H1 H 0.2332 0.5000 0.3141 0.198 Uiso 1 2 calc R U P
C1 C 0.0887(3) 0.32292(18) 0.41874(14) 0.090(2) Uani 1 1 d . . .
C28 C 0.4139(3) 0.29735(19) 0.07991(15) 0.100(2) Uani 1 1 d . . .
C2 C 0.1174(3) 0.34221(19) 0.39112(14) 0.110(2) Uani 1 1 d . . .
C7 C 0.1576(3) 0.36621(18) 0.39705(15) 0.117(3) Uani 1 1 d . . .
H7 H 0.1684 0.3710 0.4195 0.141 Uiso 1 1 calc R U .
C25 C 0.3893(3) 0.3227(2) 0.10530(15) 0.122(3) Uani 1 1 d . . .
C6 C 0.1839(4) 0.38434(19) 0.37066(17) 0.123(3) Uani 1 1 d . . .
C21 C 0.3751(5) 0.3416(2) 0.16268(16) 0.163(4) Uani 1 1 d . . .
C17 C 0.2744(5) 0.46897(16) 0.27942(19) 0.199(6) Uani 1 1 d . . .
C16 C 0.3074(4) 0.47929(17) 0.25276(18) 0.169(4) Uani 1 1 d . . .
C22 C 0.3502(4) 0.3730(2) 0.1514(2) 0.162(4) Uani 1 1 d . . .
C5 C 0.1653(5) 0.3758(2) 0.33715(17) 0.155(4) Uani 1 1 d . . .
C24 C 0.3964(3) 0.31557(19) 0.13885(16) 0.136(3) Uani 1 1 d . . .
H24 H 0.4147 0.2942 0.1461 0.163 Uiso 1 1 calc R U .
C12 C 0.2639(5) 0.4327(2) 0.28449(19) 0.191(5) Uani 1 1 d . . .
C15 C 0.3271(4) 0.45520(16) 0.22918(18) 0.188(5) Uani 1 1 d . . .
H15 H 0.3468 0.4634 0.2102 0.226 Uiso 1 1 calc R U .
C26 C 0.3626(4) 0.3553(2) 0.09466(18) 0.167(4) Uani 1 1 d . . .
H26 H 0.3586 0.3604 0.0715 0.201 Uiso 1 1 calc R U .
C18 C 0.3392(5) 0.3912(2) 0.2098(2) 0.201(5) Uani 1 1 d . . .
C14 C 0.3174(5) 0.41995(18) 0.23434(19) 0.203(6) Uani 1 1 d . . .
C11 C 0.2270(4) 0.4088(2) 0.37639(18) 0.175(4) Uani 1 1 d . . .
H11 H 0.2382 0.4148 0.3984 0.210 Uiso 1 1 calc R U .
C23 C 0.3322(5) 0.3989(2) 0.17524(19) 0.192(5) Uani 1 1 d . . .
H23 H 0.3157 0.4210 0.1682 0.231 Uiso 1 1 calc R U .
C13 C 0.2884(5) 0.40809(18) 0.26320(18) 0.192(5) Uani 1 1 d . . .
C9 C 0.2316(5) 0.4154(2) 0.31432(19) 0.167(5) Uani 1 1 d . . .
C3 C 0.1010(4) 0.3358(2) 0.35836(15) 0.163(4) Uani 1 1 d . . .
H3 H 0.0722 0.3190 0.3547 0.196 Uiso 1 1 calc R U .
C19 C 0.3612(5) 0.3593(2) 0.2211(2) 0.215(6) Uani 1 1 d . . .
H19 H 0.3622 0.3536 0.2443 0.257 Uiso 1 1 calc R U .
C8 C 0.1901(5) 0.3920(2) 0.3065(3) 0.210(6) Uani 1 1 d . . .
H8 H 0.1785 0.3867 0.2843 0.252 Uiso 1 1 calc R U .
C27 C 0.3428(4) 0.3793(2) 0.11810(19) 0.184(5) Uani 1 1 d . . .
H27 H 0.3238 0.4005 0.1110 0.220 Uiso 1 1 calc R U .
C4 C 0.1242(4) 0.3523(3) 0.33111(19) 0.196(5) Uani 1 1 d . . .
H4 H 0.1120 0.3474 0.3090 0.236 Uiso 1 1 calc R U .
C10 C 0.2522(4) 0.4235(2) 0.3488(2) 0.183(5) Uani 1 1 d . . .
H10 H 0.2828 0.4390 0.3516 0.220 Uiso 1 1 calc R U .
C20 C 0.3827(5) 0.3349(2) 0.1966(2) 0.226(6) Uani 1 1 d . . .
H20 H 0.4023 0.3139 0.2035 0.271 Uiso 1 1 calc R U .

loop_
_atom_site_aniso_label
_atom_site_aniso_U_11
_atom_site_aniso_U_22
_atom_site_aniso_U_33
_atom_site_aniso_U_23
_atom_site_aniso_U_13
_atom_site_aniso_U_12
Zr1 0.0936(5) 0.0563(4) 0.0333(3) -0.0026(3) 0.000 0.000
Zr2 0.1095(6) 0.0706(5) 0.0392(3) 0.000 0.000 -0.0251(4)
Zr3 0.1074(6) 0.0720(5) 0.0472(4) 0.000 0.000 0.0226(5)
O3 0.118(3) 0.072(3) 0.0485(19) -0.0167(19) 0.007(2) 0.021(2)
O1 0.108(3) 0.082(3) 0.0488(19) 0.005(2) 0.007(2) -0.018(3)
O4 0.152(4) 0.123(4) 0.057(2) -0.025(3) 0.014(3) 0.065(3)
O5 0.119(5) 0.146(6) 0.052(3) -0.043(3) 0.000 0.000
O2 0.180(5) 0.128(4) 0.0396(19) 0.004(2) 0.016(2) -0.086(3)
O7 0.192(5) 0.066(3) 0.059(2) 0.005(2) 0.036(3) 0.010(3)
O6 0.092(4) 0.119(5) 0.081(4) 0.049(4) 0.000 0.000
O8 0.234(8) 0.074(4) 0.063(3) 0.000 0.000 -0.041(5)
O10 0.123(6) 0.177(7) 0.076(4) 0.000 0.000 0.052(5)
O11 0.285(9) 0.074(4) 0.074(4) 0.000 0.000 0.069(5)
O9 0.122(6) 0.189(7) 0.096(4) 0.000 0.000 -0.078(5)
N1 0.311(13) 0.071(5) 0.112(6) 0.000 0.114(8) 0.000
C1 0.135(6) 0.084(4) 0.051(3) 0.011(3) 0.024(4) -0.018(4)
C28 0.159(7) 0.089(5) 0.051(4) -0.023(4) 0.028(4) 0.033(5)
C2 0.162(7) 0.115(6) 0.053(3) 0.004(4) 0.027(4) -0.054(5)
C7 0.181(8) 0.112(5) 0.060(4) -0.003(4) 0.043(4) -0.054(6)
C25 0.191(8) 0.119(6) 0.056(4) -0.013(4) 0.032(4) 0.032(6)
C6 0.185(8) 0.095(5) 0.087(5) -0.004(4) 0.061(5) -0.050(5)
C21 0.338(13) 0.088(5) 0.062(4) -0.009(4) 0.078(6) 0.032(7)
C17 0.409(15) 0.045(4) 0.144(7) -0.003(4) 0.188(9) 0.016(6)
C16 0.288(11) 0.077(4) 0.141(6) 0.010(4) 0.147(7) 0.009(6)
C22 0.288(12) 0.091(6) 0.107(6) 0.010(5) 0.098(7) 0.072(7)
C5 0.280(12) 0.120(7) 0.066(4) 0.018(5) 0.063(6) -0.056(7)
C24 0.231(9) 0.095(5) 0.081(5) -0.005(4) 0.041(5) 0.028(6)
C12 0.377(14) 0.079(5) 0.116(6) 0.001(5) 0.155(8) 0.000(7)
C15 0.385(15) 0.051(4) 0.129(6) -0.006(4) 0.156(8) 0.022(6)
C26 0.263(11) 0.150(7) 0.089(5) -0.004(5) 0.014(6) 0.130(8)
C18 0.379(15) 0.089(6) 0.135(7) 0.025(5) 0.162(9) 0.045(8)
C14 0.431(16) 0.059(5) 0.119(6) -0.008(4) 0.163(8) 0.018(7)
C11 0.294(12) 0.126(6) 0.105(5) -0.019(5) 0.100(7) -0.115(8)
C23 0.376(15) 0.083(5) 0.118(6) 0.014(5) 0.116(8) 0.040(8)
C13 0.399(14) 0.070(4) 0.105(5) 0.002(4) 0.142(8) 0.020(7)
C9 0.343(15) 0.079(5) 0.081(5) -0.015(5) 0.084(7) 0.008(7)
C3 0.244(10) 0.191(9) 0.055(4) 0.004(5) 0.020(5) -0.119(8)
C19 0.436(17) 0.092(6) 0.115(6) 0.019(5) 0.116(9) 0.069(9)
C8 0.355(16) 0.089(6) 0.185(10) -0.036(6) 0.151(10) -0.074(8)
C27 0.327(14) 0.131(7) 0.093(5) -0.003(5) 0.056(7) 0.105(8)
C4 0.295(13) 0.209(10) 0.085(5) 0.007(6) 0.036(7) -0.161(10)
C10 0.277(12) 0.093(6) 0.179(9) -0.011(6) 0.126(9) -0.064(7)
C20 0.462(18) 0.113(7) 0.102(6) 0.010(5) 0.076(9) 0.119(9)

loop_
_atom_type_symbol
_atom_type_description
_atom_type_scat_dispersion_real
_atom_type_scat_dispersion_imag
_atom_type_scat_source
C C 0.0181 0.0091 'International Tables Vol C Tables 4.2.6.8 and 6.1.1.4'
H H 0.0000 0.0000 'International Tables Vol C Tables 4.2.6.8 and 6.1.1.4'
N N 0.0311 0.0180 'International Tables Vol C Tables 4.2.6.8 and 6.1.1.4'
O O 0.0492 0.0322 'International Tables Vol C Tables 4.2.6.8 and 6.1.1.4'
Zr Zr -0.1862 2.2449 'International Tables Vol C Tables 4.2.6.8 and 6.1.1.4'

loop_
_geom_angle_atom_site_label_1
_geom_angle_atom_site_label_2
_geom_angle_atom_site_label_3
_geom_angle
_geom_angle_site_symmetry_1
_geom_angle_site_symmetry_3
O6 Zr1 O7 71.27(13) . 10_556
O6 Zr1 O7 71.27(13) . 3_556
O7 Zr1 O7 109.4(2) 10_556 3_556
O6 Zr1 O1 141.68(11) . 12
O7 Zr1 O1 142.97(14) 10_556 12
O7 Zr1 O1 78.41(15) 3_556 12
O6 Zr1 O1 141.68(11) . .
O7 Zr1 O1 78.41(15) 10_556 .
O7 Zr1 O1 142.98(14) 3_556 .
O1 Zr1 O1 75.5(2) 12 .
O6 Zr1 O5 112.0(2) . .
O7 Zr1 O5 71.00(12) 10_556 .
O7 Zr1 O5 71.00(12) 3_556 .
O1 Zr1 O5 78.26(15) 12 .
O1 Zr1 O5 78.27(16) . .
O6 Zr1 O3 77.04(16) . 8_455
O7 Zr1 O3 141.83(14) 10_556 8_455
O7 Zr1 O3 78.97(15) 3_556 8_455
O1 Zr1 O3 74.60(15) 12 8_455
O1 Zr1 O3 117.90(14) . 8_455
O5 Zr1 O3 142.83(11) . 8_455
O6 Zr1 O3 77.04(16) . 13
O7 Zr1 O3 78.97(15) 10_556 13
O7 Zr1 O3 141.83(14) 3_556 13
O1 Zr1 O3 117.90(14) 12 13
O1 Zr1 O3 74.60(15) . 13
O5 Zr1 O3 142.83(11) . 13
O3 Zr1 O3 73.6(2) 8_455 13
O6 Zr1 Zr3 35.68(8) . .
O7 Zr1 Zr3 35.60(10) 10_556 .
O7 Zr1 Zr3 90.14(11) 3_556 .
O1 Zr1 Zr3 166.56(10) 12 .
O1 Zr1 Zr3 111.13(10) . .
O5 Zr1 Zr3 91.45(13) . .
O3 Zr1 Zr3 110.37(11) 8_455 .
O3 Zr1 Zr3 75.49(10) 13 .
O6 Zr1 Zr3 35.68(8) . 3_556
O7 Zr1 Zr3 90.15(12) 10_556 3_556
O7 Zr1 Zr3 35.60(10) 3_556 3_556
O1 Zr1 Zr3 111.13(10) 12 3_556
O1 Zr1 Zr3 166.57(10) . 3_556
O5 Zr1 Zr3 91.45(13) . 3_556
O3 Zr1 Zr3 75.49(10) 8_455 3_556
O3 Zr1 Zr3 110.37(11) 13 3_556
Zr3 Zr1 Zr3 59.97(3) . 3_556
O6 Zr1 Zr2 91.62(14) . .
O7 Zr1 Zr2 35.09(10) 10_556 .
O7 Zr1 Zr2 90.43(11) 3_556 .
O1 Zr1 Zr2 111.81(11) 12 .
O1 Zr1 Zr2 75.63(10) . .
O5 Zr1 Zr2 35.90(8) . .
O3 Zr1 Zr2 166.43(10) 8_455 .
O3 Zr1 Zr2 111.47(10) 13 .
Zr3 Zr1 Zr2 60.725(17) . .
Zr3 Zr1 Zr2 90.963(16) 3_556 .
O6 Zr1 Zr2 91.62(14) . 3_556
O7 Zr1 Zr2 90.43(11) 10_556 3_556
O7 Zr1 Zr2 35.10(10) 3_556 3_556
O1 Zr1 Zr2 75.63(10) 12 3_556
O1 Zr1 Zr2 111.81(11) . 3_556
O5 Zr1 Zr2 35.90(8) . 3_556
O3 Zr1 Zr2 111.47(10) 8_455 3_556
O3 Zr1 Zr2 166.43(10) 13 3_556
Zr3 Zr1 Zr2 90.962(16) . 3_556
Zr3 Zr1 Zr2 60.728(17) 3_556 3_556
Zr2 Zr1 Zr2 60.79(3) . 3_556
O7 Zr2 O7 68.3(2) 10_556 .
O7 Zr2 O5 109.5(2) 10_556 10_556
O7 Zr2 O5 72.28(18) . 10_556
O7 Zr2 O5 72.28(18) 10_556 .
O7 Zr2 O5 109.5(2) . .
O5 Zr2 O5 69.4(2) 10_556 .
O7 Zr2 O9 86.7(2) 10_556 .
O7 Zr2 O9 86.7(2) . .
O5 Zr2 O9 145.23(10) 10_556 .
O5 Zr2 O9 145.23(10) . .
O7 Zr2 O8 145.76(10) 10_556 .
O7 Zr2 O8 145.76(10) . .
O5 Zr2 O8 86.5(2) 10_556 .
O5 Zr2 O8 86.5(2) . .
O9 Zr2 O8 96.9(3) . .
O7 Zr2 O2 139.41(16) 10_556 10_556
O7 Zr2 O2 75.46(15) . 10_556
O5 Zr2 O2 74.65(16) 10_556 10_556
O5 Zr2 O2 139.47(18) . 10_556
O9 Zr2 O2 73.38(15) . 10_556
O8 Zr2 O2 73.10(14) . 10_556
O7 Zr2 O2 75.46(15) 10_556 .
O7 Zr2 O2 139.41(16) . .
O5 Zr2 O2 139.46(18) 10_556 .
O5 Zr2 O2 74.64(16) . .
O9 Zr2 O2 73.39(15) . .
O8 Zr2 O2 73.10(14) . .
O2 Zr2 O2 128.5(2) 10_556 .
O7 Zr2 Zr1 88.53(12) 10_556 10_556
O7 Zr2 Zr1 35.86(11) . 10_556
O5 Zr2 Zr1 36.43(14) 10_556 10_556
O5 Zr2 Zr1 89.50(14) . 10_556
O9 Zr2 Zr1 118.01(12) . 10_556
O8 Zr2 Zr1 118.57(12) . 10_556
O2 Zr2 Zr1 71.39(10) 10_556 10_556
O2 Zr2 Zr1 160.15(10) . 10_556
O7 Zr2 Zr1 35.85(11) 10_556 .
O7 Zr2 Zr1 88.52(12) . .
O5 Zr2 Zr1 89.50(14) 10_556 .
O5 Zr2 Zr1 36.42(14) . .
O9 Zr2 Zr1 118.01(12) . .
O8 Zr2 Zr1 118.57(12) . .
O2 Zr2 Zr1 160.15(10) 10_556 .
O2 Zr2 Zr1 71.39(10) . .
Zr1 Zr2 Zr1 88.76(2) 10_556 .
O7 Zr2 Zr3 34.13(10) 10_556 .
O7 Zr2 Zr3 34.13(10) . .
O5 Zr2 Zr3 90.66(17) 10_556 .
O5 Zr2 Zr3 90.66(17) . .
O9 Zr2 Zr3 86.49(19) . .
O8 Zr2 Zr3 176.58(19) . .
O2 Zr2 Zr3 108.02(12) 10_556 .
O2 Zr2 Zr3 108.02(12) . .
Zr1 Zr2 Zr3 59.401(16) 10_556 .
Zr1 Zr2 Zr3 59.400(16) . .
O7 Zr2 Zr2 89.97(13) 10_556 3_556
O7 Zr2 Zr2 89.97(13) . 3_556
O5 Zr2 Zr2 34.70(10) 10_556 3_556
O5 Zr2 Zr2 34.70(10) . 3_556
O9 Zr2 Zr2 176.00(19) . 3_556
O8 Zr2 Zr2 87.07(19) . 3_556
O2 Zr2 Zr2 107.94(13) 10_556 3_556
O2 Zr2 Zr2 107.94(13) . 3_556
Zr1 Zr2 Zr2 59.603(13) 10_556 3_556
Zr1 Zr2 Zr2 59.604(13) . 3_556
Zr3 Zr2 Zr2 89.512(18) . 3_556
O7 Zr3 O7 68.09(19) . 10_556
O7 Zr3 O6 72.34(18) . 10_556
O7 Zr3 O6 110.3(2) 10_556 10_556
O7 Zr3 O6 110.3(2) . .
O7 Zr3 O6 72.34(18) 10_556 .
O6 Zr3 O6 71.0(2) 10_556 .
O7 Zr3 O11 145.07(10) . .
O7 Zr3 O11 145.07(10) 10_556 .
O6 Zr3 O11 81.7(2) 10_556 .
O6 Zr3 O11 81.7(2) . .
O7 Zr3 O10 86.8(2) . .
O7 Zr3 O10 86.8(2) 10_556 .
O6 Zr3 O10 144.43(11) 10_556 .
O6 Zr3 O10 144.43(11) . .
O11 Zr3 O10 102.1(3) . .
O7 Zr3 O4 75.99(15) . 6
O7 Zr3 O4 139.38(17) 10_556 6
O6 Zr3 O4 74.58(17) 10_556 6
O6 Zr3 O4 140.61(18) . 6
O11 Zr3 O4 74.80(15) . 6
O10 Zr3 O4 72.54(14) . 6
O7 Zr3 O4 139.38(17) . 13
O7 Zr3 O4 75.99(15) 10_556 13
O6 Zr3 O4 140.61(18) 10_556 13
O6 Zr3 O4 74.58(17) . 13
O11 Zr3 O4 74.80(15) . 13
O10 Zr3 O4 72.54(14) . 13
O4 Zr3 O4 126.8(2) 6 13
O7 Zr3 Zr3 90.78(13) . 3_556
O7 Zr3 Zr3 90.78(13) 10_556 3_556
O6 Zr3 Zr3 35.53(11) 10_556 3_556
O6 Zr3 Zr3 35.53(11) . 3_556
O11 Zr3 Zr3 80.8(2) . 3_556
O10 Zr3 Zr3 177.10(18) . 3_556
O4 Zr3 Zr3 108.45(12) 6 3_556
O4 Zr3 Zr3 108.45(12) 13 3_556
O7 Zr3 Zr1 36.28(12) . 10_556
O7 Zr3 Zr1 88.90(11) 10_556 10_556
O6 Zr3 Zr1 36.06(14) 10_556 10_556
O6 Zr3 Zr1 90.47(14) . 10_556
O11 Zr3 Zr1 114.80(13) . 10_556
O10 Zr3 Zr1 118.26(11) . 10_556
O4 Zr3 Zr1 71.97(11) 6 10_556
O4 Zr3 Zr1 161.28(11) 13 10_556
Zr3 Zr3 Zr1 60.014(13) 3_556 10_556
O7 Zr3 Zr1 88.91(11) . .
O7 Zr3 Zr1 36.28(11) 10_556 .
O6 Zr3 Zr1 90.47(14) 10_556 .
O6 Zr3 Zr1 36.06(14) . .
O11 Zr3 Zr1 114.79(13) . .
O10 Zr3 Zr1 118.26(11) . .
O4 Zr3 Zr1 161.28(11) 6 .
O4 Zr3 Zr1 71.97(11) 13 .
Zr3 Zr3 Zr1 60.014(13) 3_556 .
Zr1 Zr3 Zr1 89.31(2) 10_556 .
O7 Zr3 Zr2 34.05(10) . .
O7 Zr3 Zr2 34.05(10) 10_556 .
O6 Zr3 Zr2 91.15(16) 10_556 .
O6 Zr3 Zr2 91.15(16) . .
O11 Zr3 Zr2 171.2(2) . .
O10 Zr3 Zr2 86.61(18) . .
O4 Zr3 Zr2 108.33(12) 6 .
O4 Zr3 Zr2 108.33(12) 13 .
Zr3 Zr3 Zr2 90.491(18) 3_556 .
Zr1 Zr3 Zr2 59.873(16) 10_556 .
Zr1 Zr3 Zr2 59.875(16) . .
C28 O3 Zr1 130.5(3) . 13
C1 O1 Zr1 133.1(3) . .
C28 O4 Zr3 134.6(4) . 13
Zr2 O5 Zr2 110.6(2) 3_556 .
Zr2 O5 Zr1 107.67(19) 3_556 .
Zr2 O5 Zr1 107.67(19) . .
C1 O2 Zr2 134.8(4) . .
Zr2 O7 Zr3 111.82(16) . .
Zr2 O7 Zr1 109.05(18) . 10_556
Zr3 O7 Zr1 108.12(18) . 10_556
Zr3 O6 Zr3 108.9(2) . 3_556
Zr3 O6 Zr1 108.26(19) . .
Zr3 O6 Zr1 108.27(19) 3_556 .
C17 N1 C17 107.5(7) 11_565 .
C17 N1 H1 126.3 11_565 .
C17 N1 H1 126.3 . .
O1 C1 O2 125.1(5) . .
O1 C1 C2 116.5(5) . .
O2 C1 C2 118.4(6) . .
O4 C28 O3 126.9(5) . .
O4 C28 C25 114.6(6) . .
O3 C28 C25 118.5(6) . .
C7 C2 C3 119.4(6) . .
C7 C2 C1 122.0(6) . .
C3 C2 C1 118.6(7) . .
C2 C7 C6 121.1(6) . .
C2 C7 H7 119.4 . .
C6 C7 H7 119.4 . .
C24 C25 C26 120.5(7) . .
C24 C25 C28 119.1(7) . .
C26 C25 C28 120.2(6) . .
C7 C6 C11 121.8(7) . .
C7 C6 C5 116.5(7) . .
C11 C6 C5 121.7(7) . .
C22 C21 C20 121.7(7) . .
C22 C21 C24 119.9(7) . .
C20 C21 C24 118.3(8) . .
C12 C17 C16 119.2(6) . .
C12 C17 N1 130.3(7) . .
C16 C17 N1 110.5(6) . .
C15 C16 C17 123.6(6) . .
C15 C16 C16 129.9(4) . 11_565
C17 C16 C16 105.8(4) . 11_565
C27 C22 C21 121.3(7) . .
C27 C22 C23 119.9(8) . .
C21 C22 C23 118.8(8) . .
C4 C5 C6 122.6(7) . .
C4 C5 C8 114.5(8) . .
C6 C5 C8 122.9(9) . .
C25 C24 C21 117.8(7) . .
C25 C24 H24 121.1 . .
C21 C24 H24 121.1 . .
C17 C12 C13 117.6(7) . .
C17 C12 C9 127.0(6) . .
C13 C12 C9 115.1(6) . .
C14 C15 C16 117.0(6) . .
C14 C15 H15 121.5 . .
C16 C15 H15 121.5 . .
C27 C26 C25 119.8(7) . .
C27 C26 H26 120.1 . .
C25 C26 H26 120.1 . .
C19 C18 C23 122.6(8) . .
C19 C18 C14 121.2(8) . .
C23 C18 C14 116.0(8) . .
C15 C14 C13 120.8(6) . .
C15 C14 C18 120.5(7) . .
C13 C14 C18 118.7(6) . .
C10 C11 C6 117.4(8) . .
C10 C11 H11 121.3 . .
C6 C11 H11 121.3 . .
C22 C23 C18 118.7(8) . .
C22 C23 H23 120.7 . .
C18 C23 H23 120.7 . .
C12 C13 C14 121.2(6) . .
C8 C9 C10 125.9(8) . .
C8 C9 C12 117.3(9) . .
C10 C9 C12 116.6(10) . .
C4 C3 C2 123.5(8) . .
C4 C3 H3 118.3 . .
C2 C3 H3 118.3 . .
C18 C19 C20 117.4(8) . .
C18 C19 H19 121.3 . .
C20 C19 H19 121.3 . .
C9 C8 C5 111.6(10) . .
C9 C8 H8 124.2 . .
C5 C8 H8 124.2 . .
C22 C27 C26 120.5(8) . .
C22 C27 H27 119.8 . .
C26 C27 H27 119.8 . .
C5 C4 C3 116.9(8) . .
C5 C4 H4 121.5 . .
C3 C4 H4 121.5 . .
C11 C10 C9 120.4(9) . .
C11 C10 H10 119.8 . .
C9 C10 H10 119.8 . .
C21 C20 C19 120.3(8) . .
C21 C20 H20 119.8 . .
C19 C20 H20 119.8 . .

loop_
_geom_bond_atom_site_label_1
_geom_bond_atom_site_label_2
_geom_bond_distance
_geom_bond_site_symmetry_2
Zr1 O6 2.164(5) .
Zr1 O7 2.174(4) 10_556
Zr1 O7 2.174(4) 3_556
Zr1 O1 2.181(4) 12
Zr1 O1 2.181(4) .
Zr1 O5 2.187(5) .
Zr1 O3 2.221(4) 8_455
Zr1 O3 2.221(4) 13
Zr1 Zr3 3.4918(7) .
Zr1 Zr3 3.4919(7) 3_556
Zr1 Zr2 3.5088(7) .
Zr1 Zr2 3.5088(7) 3_556
Zr2 O7 2.134(4) 10_556
Zr2 O7 2.134(4) .
Zr2 O5 2.160(3) 10_556
Zr2 O5 2.160(3) .
Zr2 O9 2.175(7) .
Zr2 O8 2.214(6) .
Zr2 O2 2.277(3) 10_556
Zr2 O2 2.277(3) .
Zr2 Zr1 3.5087(7) 10_556
Zr2 Zr3 3.5386(10) .
Zr2 Zr2 3.5508(16) 3_556
Zr3 O7 2.138(4) .
Zr3 O7 2.139(4) 10_556
Zr3 O6 2.144(3) 10_556
Zr3 O6 2.144(3) .
Zr3 O11 2.216(6) .
Zr3 O10 2.233(7) .
Zr3 O4 2.252(3) 6
Zr3 O4 2.252(3) 13
Zr3 Zr3 3.4905(16) 3_556
Zr3 Zr1 3.4918(7) 10_556
O3 C28 1.255(7) .
O3 Zr1 2.221(4) 13
O1 C1 1.258(7) .
O4 C28 1.247(7) .
O4 Zr3 2.252(3) 13
O5 Zr2 2.160(3) 3_556
O2 C1 1.268(6) .
O7 Zr1 2.174(4) 10_556
O6 Zr3 2.145(3) 3_556
N1 C17 1.414(7) 11_565
N1 C17 1.415(7) .
N1 H1 0.8800 .
C1 C2 1.489(7) .
C28 C25 1.506(8) .
C2 C7 1.348(8) .
C2 C3 1.390(8) .
C7 C6 1.405(7) .
C7 H7 0.9500 .
C25 C24 1.377(8) .
C25 C26 1.430(9) .
C6 C11 1.409(9) .
C6 C5 1.449(10) .
C21 C22 1.382(10) .
C21 C20 1.389(10) .
C21 C24 1.448(8) .
C17 C12 1.373(9) .
C17 C16 1.393(8) .
C16 C15 1.381(8) .
C16 C16 1.523(13) 11_565
C22 C27 1.364(10) .
C22 C23 1.418(9) .
C5 C4 1.354(10) .
C5 C8 1.491(9) .
C24 H24 0.9500 .
C12 C13 1.380(9) .
C12 C9 1.567(10) .
C15 C14 1.334(8) .
C15 H15 0.9500 .
C26 C27 1.377(8) .
C26 H26 0.9500 .
C18 C19 1.367(11) .
C18 C23 1.422(11) .
C18 C14 1.537(9) .
C14 C13 1.425(9) .
C11 C10 1.376(8) .
C11 H11 0.9500 .
C23 H23 0.9500 .
C9 C8 1.372(13) .
C9 C10 1.498(12) .
C3 C4 1.371(9) .
C3 H3 0.9500 .
C19 C20 1.432(9) .
C19 H19 0.9500 .
C8 H8 0.9500 .
C27 H27 0.9500 .
C4 H4 0.9500 .
C10 H10 0.9500 .
C20 H20 0.9500 .
